data_7014216
loop_
_publ_author_name
'Pascu, Mirela'
'Tuna, Floriana'
'Kolodziejczyk, Edyta'
'Pascu, Gabriel I.'
'Clarkson, Guy'
'Hannon, Michael J.'

_publ_section_title
;
 Binding sites on the outside of metallo-supramolecular architectures;
 engineering coordination polymers from discrete architectures.
;
_journal_issue 10
_journal_name_full 'Dalton transactions (Cambridge, England : 2003)'
_journal_page_first 1546
_journal_page_last 1555
_journal_paper_doi 10.1039/b403749a
_journal_year 2004
_chemical_formula_sum 'C26 H27 Ag2 F12 N13 P2'
_chemical_formula_weight 1027.29
_chemical_name_systematic
;
?
;
_space_group_IT_number 60
_symmetry_cell_setting orthorhombic
_symmetry_space_group_name_Hall '-P 2n 2ab'
_symmetry_space_group_name_H-M 'P b c n'
_atom_sites_solution_hydrogens geom
_atom_sites_solution_primary direct
_atom_sites_solution_secondary difmap
_audit_creation_method SHELXL-97
_cell_angle_alpha 90.00
_cell_angle_beta 90.00
_cell_angle_gamma 90.00
_cell_formula_units_Z 4
_cell_length_a 15.1092(4)
_cell_length_b 15.3225(4)
_cell_length_c 15.7434(12)
_cell_measurement_reflns_used 6402
_cell_measurement_temperature 180(2)
_cell_measurement_theta_max 20
_cell_measurement_theta_min 3
_cell_volume 3644.8(3)
_computing_cell_refinement 'SAINT (Siemens, 1995)'
_computing_data_collection 'SMART (Siemens, 1994)'
_computing_data_reduction 'SAINT (Siemens, 1995)'
_computing_molecular_graphics 'SHELXTL (Sheldrick, 1997)'
_computing_publication_material 'SHELXTL (Sheldrick, 1997)'
_computing_structure_refinement 'SHELXL-97 (Sheldrick, 1997)'
_computing_structure_solution 'SHELXS-97 (Sheldrick, 1990)'
_diffrn_ambient_temperature 180(2)
_diffrn_detector_area_resol_mean 8.192
_diffrn_measured_fraction_theta_full 0.925
_diffrn_measured_fraction_theta_max 0.925
_diffrn_measurement_device_type 'Siemens SMART diffractometer'
_diffrn_measurement_method '\w scans'
_diffrn_radiation_monochromator graphite
_diffrn_radiation_source 'normal-focus sealed tube'
_diffrn_radiation_type MoK\a
_diffrn_radiation_wavelength 0.71073
_diffrn_reflns_av_R_equivalents 0.0492
_diffrn_reflns_av_sigmaI/netI 0.0497
_diffrn_reflns_limit_h_max 6
_diffrn_reflns_limit_h_min -20
_diffrn_reflns_limit_k_max 19
_diffrn_reflns_limit_k_min -20
_diffrn_reflns_limit_l_max 18
_diffrn_reflns_limit_l_min -21
_diffrn_reflns_number 17193
_diffrn_reflns_theta_full 29.04
_diffrn_reflns_theta_max 29.04
_diffrn_reflns_theta_min 2.29
_diffrn_standards_decay_% nil
_exptl_absorpt_coefficient_mu 1.265
_exptl_absorpt_correction_T_max 0.89
_exptl_absorpt_correction_T_min 0.47
_exptl_absorpt_correction_type multi-scan
_exptl_absorpt_process_details 'SADABS (Sheldrick, 1996)'
_exptl_crystal_colour yellow
_exptl_crystal_density_diffrn 1.872
_exptl_crystal_density_method 'not measured'
_exptl_crystal_description block
_exptl_crystal_F_000 2024
_exptl_crystal_size_max 0.48
_exptl_crystal_size_mid 0.32
_exptl_crystal_size_min 0.22
_refine_diff_density_max 0.473
_refine_diff_density_min -0.400
_refine_diff_density_rms 0.058
_refine_ls_extinction_coef 0.00068(10)
_refine_ls_extinction_expression Fc^*^=kFc[1+0.001xFc^2^\l^3^/sin(2\q)]^-1/4^
_refine_ls_extinction_method SHELXL
_refine_ls_goodness_of_fit_ref 0.812
_refine_ls_hydrogen_treatment mixed
_refine_ls_matrix_type full
_refine_ls_number_parameters 292
_refine_ls_number_reflns 4507
_refine_ls_number_restraints 0
_refine_ls_restrained_S_all 0.812
_refine_ls_R_factor_all 0.0912
_refine_ls_R_factor_gt 0.0357
_refine_ls_shift/su_max 0.001
_refine_ls_shift/su_mean 0.000
_refine_ls_structure_factor_coef Fsqd
_refine_ls_weighting_details 'calc w=1/[\s^2^(Fo^2^)+(0.0449P)^2^+0.0000P] where P=(Fo^2^+2Fc^2^)/3'
_refine_ls_weighting_scheme calc
_refine_ls_wR_factor_gt 0.0799
_refine_ls_wR_factor_ref 0.0933
_reflns_number_gt 2117
_reflns_number_total 4507
_reflns_threshold_expression >2sigma(I)
_cod_data_source_file b403749a.txt
_cod_data_source_block mp2
_cod_original_sg_symbol_H-M Pbcn
_cod_database_code 7014216

loop_
_symmetry_equiv_pos_as_xyz
'x, y, z'
'-x+1/2, -y+1/2, z+1/2'
'-x, y, -z+1/2'
'x+1/2, -y+1/2, -z'
'-x, -y, -z'
'x-1/2, y-1/2, -z-1/2'
'x, -y, z-1/2'
'-x-1/2, y-1/2, z'

loop_
_atom_site_label
_atom_site_type_symbol
_atom_site_fract_x
_atom_site_fract_y
_atom_site_fract_z
_atom_site_U_iso_or_equiv
_atom_site_adp_type
_atom_site_occupancy
_atom_site_symmetry_multiplicity
_atom_site_calc_flag
_atom_site_refinement_flags
_atom_site_disorder_assembly
_atom_site_disorder_group
Ag1 Ag -0.5000 0.78110(3) 0.7500 0.07733(16) Uani 1 2 d S . .
Ag2 Ag -0.5000 0.49231(3) 0.7500 0.07566(15) Uani 1 2 d S . .
N1 N -0.53372(15) 0.82675(16) 0.61605(14) 0.0549(6) Uani 1 1 d . . .
C2 C -0.5680(2) 0.9044(2) 0.5975(2) 0.0669(8) Uani 1 1 d . . .
H2A H -0.5825 0.9431 0.6425 0.080 Uiso 1 1 calc R . .
C3 C -0.5831(2) 0.9304(2) 0.5156(2) 0.0710(9) Uani 1 1 d . . .
H3A H -0.6080 0.9864 0.5057 0.085 Uiso 1 1 calc R . .
N4 N -0.56424(19) 0.88044(18) 0.45007(16) 0.0735(8) Uani 1 1 d . . .
C5 C -0.5300(2) 0.8033(2) 0.46902(19) 0.0689(9) Uani 1 1 d . . .
H5A H -0.5153 0.7652 0.4235 0.083 Uiso 1 1 calc R . .
C6 C -0.51445(16) 0.77480(18) 0.55079(17) 0.0513(7) Uani 1 1 d . . .
C7 C -0.47421(18) 0.68845(19) 0.56861(19) 0.0563(7) Uani 1 1 d . . .
N8 N -0.44927(15) 0.67628(16) 0.64449(15) 0.0573(6) Uani 1 1 d . . .
N9 N -0.41616(15) 0.59508(16) 0.66656(14) 0.0600(6) Uani 1 1 d . . .
C10 C -0.33220(19) 0.5852(2) 0.66841(17) 0.0571(7) Uani 1 1 d . . .
C11 C -0.29933(18) 0.5014(2) 0.70110(19) 0.0569(8) Uani 1 1 d . . .
N12 N -0.35506(16) 0.45057(17) 0.74396(15) 0.0649(7) Uani 1 1 d . . .
C13 C -0.3223(2) 0.3771(2) 0.7763(2) 0.0762(10) Uani 1 1 d . . .
H13A H -0.3601 0.3390 0.8071 0.091 Uiso 1 1 calc R . .
C14 C -0.2343(3) 0.3554(2) 0.7660(2) 0.0802(11) Uani 1 1 d . . .
H14A H -0.2128 0.3037 0.7921 0.096 Uiso 1 1 calc R . .
N15 N -0.17925(19) 0.4030(2) 0.72161(19) 0.0785(8) Uani 1 1 d . . .
C16 C -0.21287(19) 0.4751(2) 0.68911(19) 0.0701(9) Uani 1 1 d . . .
H16A H -0.1754 0.5109 0.6555 0.084 Uiso 1 1 calc R . .
C17 C -0.2685(2) 0.6536(2) 0.6403(3) 0.0911(12) Uani 1 1 d . . .
H17A H -0.2969 0.7110 0.6435 0.137 Uiso 1 1 calc R . .
H17B H -0.2504 0.6421 0.5815 0.137 Uiso 1 1 calc R . .
H17C H -0.2163 0.6528 0.6772 0.137 Uiso 1 1 calc R . .
C18 C -0.4647(3) 0.6226(2) 0.4983(2) 0.0893(12) Uani 1 1 d . . .
H18A H -0.4459 0.5666 0.5221 0.134 Uiso 1 1 calc R . .
H18B H -0.4204 0.6431 0.4575 0.134 Uiso 1 1 calc R . .
H18C H -0.5217 0.6154 0.4694 0.134 Uiso 1 1 calc R . .
P1 P -0.24962(7) 0.86316(6) 0.43558(8) 0.0843(3) Uani 1 1 d . . .
F1 F -0.32562(18) 0.87133(15) 0.50389(17) 0.1239(9) Uani 1 1 d . A .
F2 F -0.17428(18) 0.85212(18) 0.36760(19) 0.1475(11) Uani 1 1 d . A .
F3 F -0.3116(9) 0.9134(13) 0.3753(5) 0.151(6) Uani 0.530(17) 1 d P A 1
F4 F -0.1891(7) 0.8232(12) 0.5116(9) 0.157(5) Uani 0.530(17) 1 d P A 1
F5 F -0.2155(8) 0.9534(7) 0.4687(9) 0.153(4) Uani 0.530(17) 1 d P A 1
F6 F -0.2909(11) 0.7721(8) 0.4203(10) 0.162(7) Uani 0.530(17) 1 d P A 1
F3A F -0.2594(12) 0.9595(7) 0.4068(16) 0.159(8) Uani 0.470(17) 1 d P A 2
F4A F -0.2288(11) 0.7655(8) 0.4523(9) 0.135(5) Uani 0.470(17) 1 d P A 2
F5A F -0.1821(7) 0.8867(16) 0.4987(10) 0.187(7) Uani 0.470(17) 1 d P A 2
F6A F -0.3151(6) 0.8354(15) 0.3610(6) 0.161(5) Uani 0.470(17) 1 d P A 2
N01 N -0.5000 0.2661(5) 0.7500 0.1130(18) Uani 1 2 d S . .
C02 C -0.5000 0.1917(6) 0.7500 0.0847(17) Uani 1 2 d S . .
C03 C -0.5000 0.0987(5) 0.7500 0.113(2) Uani 1 2 d S . .
H03C H -0.4489 0.0774 0.7822 0.170 Uiso 0.50 1 calc PR . .
H03B H -0.4964 0.0774 0.6914 0.170 Uiso 0.50 1 calc PR . .
H03A H -0.5546 0.0774 0.7763 0.170 Uiso 0.50 1 calc PR . .

loop_
_atom_site_aniso_label
_atom_site_aniso_U_11
_atom_site_aniso_U_22
_atom_site_aniso_U_33
_atom_site_aniso_U_23
_atom_site_aniso_U_13
_atom_site_aniso_U_12
Ag1 0.0975(3) 0.0911(3) 0.0434(2) 0.000 -0.00517(19) 0.000
Ag2 0.0528(2) 0.0771(3) 0.0971(3) 0.000 0.01876(19) 0.000
N1 0.0568(13) 0.0613(15) 0.0468(14) -0.0014(13) -0.0022(12) -0.0014(13)
C2 0.073(2) 0.063(2) 0.064(2) -0.0080(17) 0.0006(17) 0.0002(18)
C3 0.072(2) 0.066(2) 0.075(2) 0.0119(19) 0.0020(19) 0.0135(17)
N4 0.0771(19) 0.084(2) 0.0592(18) 0.0075(15) -0.0016(15) 0.0126(16)
C5 0.079(2) 0.079(2) 0.0483(19) -0.0027(16) 0.0048(17) 0.0103(18)
C6 0.0460(17) 0.0577(17) 0.0501(16) 0.0012(14) -0.0003(13) -0.0035(13)
C7 0.0557(17) 0.0619(19) 0.0514(18) -0.0027(15) 0.0037(14) -0.0044(14)
N8 0.0540(14) 0.0624(16) 0.0555(15) 0.0060(12) 0.0062(12) 0.0021(13)
N9 0.0569(15) 0.0665(16) 0.0566(15) 0.0059(12) 0.0070(12) 0.0056(13)
C10 0.0536(18) 0.067(2) 0.0510(17) 0.0041(15) 0.0046(14) 0.0002(16)
C11 0.0487(16) 0.070(2) 0.0522(18) -0.0030(15) 0.0021(14) 0.0022(16)
N12 0.0587(15) 0.0596(16) 0.0763(17) 0.0034(14) 0.0099(14) 0.0013(13)
C13 0.070(2) 0.068(2) 0.091(3) 0.0052(18) 0.0031(19) 0.0018(18)
C14 0.077(3) 0.071(2) 0.092(3) 0.0062(18) -0.007(2) 0.0155(19)
N15 0.0631(17) 0.094(2) 0.0785(19) 0.0047(17) 0.0074(15) 0.0182(18)
C16 0.0559(18) 0.092(3) 0.063(2) 0.0083(18) 0.0047(16) 0.0123(17)
C17 0.060(2) 0.084(3) 0.129(3) 0.030(2) 0.003(2) -0.0067(18)
C18 0.121(3) 0.079(3) 0.068(3) -0.0187(18) -0.012(2) 0.021(2)
P1 0.0778(7) 0.0811(7) 0.0940(8) 0.0034(6) -0.0001(7) 0.0148(6)
F1 0.1130(19) 0.124(2) 0.135(2) 0.0081(14) 0.0307(16) 0.0153(15)
F2 0.128(2) 0.160(3) 0.155(2) 0.0295(18) 0.0583(19) 0.0460(17)
F3 0.154(8) 0.203(16) 0.095(5) 0.020(6) -0.018(5) 0.084(8)
F4 0.122(6) 0.176(11) 0.173(8) 0.063(9) -0.005(6) 0.061(7)
F5 0.146(9) 0.097(7) 0.215(9) -0.005(6) -0.019(7) -0.037(5)
F6 0.171(10) 0.101(7) 0.213(12) -0.079(7) 0.054(9) -0.043(7)
F3A 0.140(12) 0.092(6) 0.246(19) 0.045(9) 0.100(12) 0.044(7)
F4A 0.152(10) 0.109(7) 0.143(8) 0.037(6) 0.030(7) 0.054(7)
F5A 0.166(8) 0.216(18) 0.178(11) -0.064(11) -0.081(7) 0.030(11)
F6A 0.130(6) 0.206(14) 0.148(7) -0.019(9) -0.056(5) 0.028(7)
N01 0.106(4) 0.134(5) 0.100(4) 0.000 -0.011(3) 0.000
C02 0.067(3) 0.138(6) 0.049(3) 0.000 0.001(2) 0.000
C03 0.138(6) 0.119(5) 0.083(4) 0.000 0.022(4) 0.000

loop_
_atom_type_symbol
_atom_type_description
_atom_type_scat_dispersion_real
_atom_type_scat_dispersion_imag
_atom_type_scat_source
C C 0.0033 0.0016 'International Tables Vol C Tables 4.2.6.8 and 6.1.1.4'
H H 0.0000 0.0000 'International Tables Vol C Tables 4.2.6.8 and 6.1.1.4'
N N 0.0061 0.0033 'International Tables Vol C Tables 4.2.6.8 and 6.1.1.4'
F F 0.0171 0.0103 'International Tables Vol C Tables 4.2.6.8 and 6.1.1.4'
P P 0.1023 0.0942 'International Tables Vol C Tables 4.2.6.8 and 6.1.1.4'
Ag Ag -0.8971 1.1015 'International Tables Vol C Tables 4.2.6.8 and 6.1.1.4'

loop_
_geom_angle_atom_site_label_1
_geom_angle_atom_site_label_2
_geom_angle_atom_site_label_3
_geom_angle
_geom_angle_site_symmetry_1
_geom_angle_site_symmetry_3
_geom_angle_publ_flag
N1 Ag1 N1 144.26(12) 3_456 . ?
N1 Ag1 N8 139.76(8) 3_456 . ?
N1 Ag1 N8 69.00(9) . . ?
N1 Ag1 N8 69.00(9) 3_456 3_456 ?
N1 Ag1 N8 139.76(8) . 3_456 ?
N8 Ag1 N8 97.43(11) . 3_456 ?
N12 Ag2 N12 147.47(13) . 3_456 ?
N12 Ag2 N9 69.89(9) . . ?
N12 Ag2 N9 135.21(8) 3_456 . ?
N12 Ag2 N9 135.21(8) . 3_456 ?
N12 Ag2 N9 69.89(9) 3_456 3_456 ?
N9 Ag2 N9 98.42(11) . 3_456 ?
C2 N1 C6 116.8(2) . . ?
C2 N1 Ag1 124.39(19) . . ?
C6 N1 Ag1 118.77(19) . . ?
N1 C2 C3 122.1(3) . . ?
N4 C3 C2 122.3(3) . . ?
C3 N4 C5 115.3(3) . . ?
N4 C5 C6 124.0(3) . . ?
N1 C6 C5 119.6(3) . . ?
N1 C6 C7 118.5(2) . . ?
C5 C6 C7 121.9(3) . . ?
N8 C7 C6 115.6(3) . . ?
N8 C7 C18 124.6(3) . . ?
C6 C7 C18 119.9(3) . . ?
C7 N8 N9 118.5(2) . . ?
C7 N8 Ag1 116.9(2) . . ?
N9 N8 Ag1 122.35(16) . . ?
C10 N9 N8 118.1(3) . . ?
C10 N9 Ag2 115.6(2) . . ?
N8 N9 Ag2 122.25(16) . . ?
N9 C10 C11 116.6(3) . . ?
N9 C10 C17 123.4(3) . . ?
C11 C10 C17 120.0(3) . . ?
N12 C11 C16 119.8(3) . . ?
N12 C11 C10 118.4(2) . . ?
C16 C11 C10 121.9(3) . . ?
C13 N12 C11 117.0(3) . . ?
C13 N12 Ag2 125.3(2) . . ?
C11 N12 Ag2 117.63(19) . . ?
N12 C13 C14 121.1(3) . . ?
N15 C14 C13 122.8(3) . . ?
C14 N15 C16 115.4(3) . . ?
N15 C16 C11 123.8(3) . . ?
F5A P1 F3 135.8(6) . . ?
F5A P1 F6 127.4(7) . . ?
F3 P1 F6 96.3(6) . . ?
F5A P1 F3A 91.7(6) . . ?
F3 P1 F3A 44.4(5) . . ?
F6 P1 F3A 140.7(8) . . ?
F5A P1 F4A 88.9(6) . . ?
F3 P1 F4A 135.3(6) . . ?
F6 P1 F4A 40.4(4) . . ?
F3A P1 F4A 170.6(5) . . ?
F5A P1 F5 47.8(5) . . ?
F3 P1 F5 88.0(5) . . ?
F6 P1 F5 168.9(5) . . ?
F3A P1 F5 44.6(6) . . ?
F4A P1 F5 136.7(6) . . ?
F5A P1 F2 89.1(6) . . ?
F3 P1 F2 94.3(4) . . ?
F6 P1 F2 95.1(3) . . ?
F3A P1 F2 88.4(3) . . ?
F4A P1 F2 82.2(4) . . ?
F5 P1 F2 94.8(4) . . ?
F5A P1 F1 91.4(6) . . ?
F3 P1 F1 86.4(4) . . ?
F6 P1 F1 83.4(3) . . ?
F3A P1 F1 93.1(3) . . ?
F4A P1 F1 96.2(4) . . ?
F5 P1 F1 86.7(3) . . ?
F2 P1 F1 178.36(15) . . ?
F5A P1 F6A 174.4(7) . . ?
F3 P1 F6A 45.7(4) . . ?
F6 P1 F6A 52.7(4) . . ?
F3A P1 F6A 88.8(7) . . ?
F4A P1 F6A 89.6(5) . . ?
F5 P1 F6A 133.3(5) . . ?
F2 P1 F6A 85.3(4) . . ?
F1 P1 F6A 94.1(4) . . ?
F5A P1 F4 37.3(7) . . ?
F3 P1 F4 169.8(5) . . ?
F6 P1 F4 90.1(6) . . ?
F3A P1 F4 128.9(8) . . ?
F4A P1 F4 52.9(4) . . ?
F5 P1 F4 84.4(5) . . ?
F2 P1 F4 93.1(4) . . ?
F1 P1 F4 86.4(4) . . ?
F6A P1 F4 142.3(6) . . ?
N01 C02 C03 180.000(3) . . ?

loop_
_geom_bond_atom_site_label_1
_geom_bond_atom_site_label_2
_geom_bond_distance
_geom_bond_site_symmetry_2
_geom_bond_publ_flag
Ag1 N1 2.280(2) 3_456 ?
Ag1 N1 2.280(2) . ?
Ag1 N8 2.434(2) . ?
Ag1 N8 2.434(2) 3_456 ?
Ag2 N12 2.283(2) . ?
Ag2 N12 2.283(2) 3_456 ?
Ag2 N9 2.410(2) . ?
Ag2 N9 2.410(2) 3_456 ?
N1 C2 1.331(4) . ?
N1 C6 1.332(3) . ?
C2 C3 1.368(4) . ?
C3 N4 1.316(4) . ?
N4 C5 1.324(4) . ?
C5 C6 1.380(4) . ?
C6 C7 1.483(4) . ?
C7 N8 1.266(3) . ?
C7 C18 1.504(4) . ?
N8 N9 1.385(3) . ?
N9 C10 1.278(3) . ?
C10 C11 1.469(4) . ?
C10 C17 1.491(4) . ?
C11 N12 1.331(3) . ?
C11 C16 1.380(4) . ?
N12 C13 1.331(4) . ?
C13 C14 1.380(5) . ?
C14 N15 1.308(4) . ?
N15 C16 1.319(4) . ?
P1 F5A 1.469(10) . ?
P1 F3 1.539(7) . ?
P1 F6 1.547(6) . ?
P1 F3A 1.551(8) . ?
P1 F4A 1.551(9) . ?
P1 F5 1.565(8) . ?
P1 F2 1.572(3) . ?
P1 F1 1.578(3) . ?
P1 F6A 1.593(8) . ?
P1 F4 1.625(9) . ?
N01 C02 1.139(8) . ?
C02 C03 1.425(9) . ?

loop_
_geom_hbond_atom_site_label_D
_geom_hbond_atom_site_label_H
_geom_hbond_atom_site_label_A
_geom_hbond_distance_DH
_geom_hbond_distance_HA
_geom_hbond_distance_DA
_geom_hbond_angle_DHA
_geom_hbond_site_symmetry_A
C2 H2A F3 0.95 2.73 3.359(13) 124.0 5_476
C3 H3A F1 0.95 2.40 3.351(4) 174.1 5_476
C5 H5A N01 0.95 2.78 3.637(4) 149.9 5_466
C13 H13A F6 0.95 2.68 3.254(9) 119.7 7_566
C14 H14A F6 0.95 2.61 3.233(8) 123.5 7_566
C03 H03A N4 0.98 2.81 3.311(3) 112.2 7_566
C03 H03C F6A 0.98 2.72 3.447(11) 131.1 7_566
C03 H03C F3 0.98 2.54 3.468(13) 157.3 7_566
C2 H2A N15 0.95 2.66 3.307(4) 125.6 6_567
C14 H14A F2 0.95 2.73 3.674(5) 172.2 7_566
C16 H16A N4 0.95 2.89 3.840(4) 178.7 4_566
C03 H03A C16 0.98 2.91 3.854(5) 161.9 6_557
